data_7122096
loop_
_publ_author_name
'Morgan, Lewis C. F.'
'Kim, Yejin'
'Blandy, Jack N.'
'Murray, Claire A.'
'Christensen, Kirsten E.'
'Thompson, Amber L.'

_publ_section_title
;
 Unexpected behaviour in derivatives of Barluenga's reagent,
 Hal(Coll)<sub>2</sub>X (Coll = 2,4,6-trimethyl pyridine, collidine; Hal =
 I, Br; X = PF<sub>6</sub>, ClO<sub>4</sub> &amp; BF<sub>4</sub>).
;
_journal_issue 70
_journal_name_full 'Chemical communications (Cambridge, England)'
_journal_page_first 9849
_journal_page_last 9852
_journal_paper_doi 10.1039/c8cc05430d
_journal_volume 54
_journal_year 2018
_chemical_formula_moiety 'C8 H12 N, Br'
_chemical_formula_sum 'C8 H12 Br N'
_chemical_formula_weight 202.09
_chemical_melting_point ?
_space_group_IT_number 15
_space_group_name_Hall '-C 2yc'
_space_group_name_H-M_alt 'C 1 2/c 1'
_symmetry_cell_setting monoclinic
_symmetry_space_group_name_Hall '-C 2yc'
_symmetry_space_group_name_H-M 'C 1 2/c 1'
_atom_sites_solution_hydrogens difmap
_atom_sites_solution_primary other
_audit_creation_date 2018-06-15
_audit_creation_method CRYSTALS_ver_14.61_build_6156
_audit_update_record
;
2018-07-05 deposited with the CCDC.
2018-08-06 downloaded from the CCDC.
;
_cell_angle_alpha 90
_cell_angle_beta 90.007(5)
_cell_angle_gamma 90
_cell_formula_units_Z 4
_cell_length_a 8.6217(6)
_cell_length_b 14.9357(9)
_cell_length_c 6.8943(4)
_cell_measurement_reflns_used 1867
_cell_measurement_temperature 150
_cell_measurement_theta_max 24
_cell_measurement_theta_min 3
_cell_volume 887.79(10)
_computing_cell_refinement 'CrysAlisPro, (Agilent, 2011)'
_computing_data_collection 'SuperNova, (Oxford Diffraction, 2010)'
_computing_data_reduction 'CrysAlisPro, (Agilent, 2011)'
_computing_molecular_graphics 'CAMERON (Watkin et al., 1996)'
_computing_publication_material 'CRYSTALS (Betteridge et al., 2003)'
_computing_structure_refinement 'CRYSTALS (Betteridge et al., 2003)'
_computing_structure_solution 'Superflip (Palatinus & Chapuis, 2007)'
_diffrn_ambient_temperature 150
_diffrn_measured_fraction_theta_full 0.997
_diffrn_measured_fraction_theta_max 0.957
_diffrn_measurement_device Area
_diffrn_measurement_device_type 'Oxford Diffraction SuperNova'
_diffrn_measurement_method \w
_diffrn_radiation_monochromator graphite
_diffrn_radiation_type 'Mo K\a'
_diffrn_radiation_wavelength 0.71073
_diffrn_reflns_av_R_equivalents 0.040
_diffrn_reflns_av_sigmaI/netI 0.0506
_diffrn_reflns_limit_h_max 11
_diffrn_reflns_limit_h_min -11
_diffrn_reflns_limit_k_max 20
_diffrn_reflns_limit_k_min -19
_diffrn_reflns_limit_l_max 9
_diffrn_reflns_limit_l_min -9
_diffrn_reflns_number 8473
_diffrn_reflns_theta_full 26.545
_diffrn_reflns_theta_max 29.826
_diffrn_reflns_theta_min 2.728
_diffrn_standards_number 0
_exptl_absorpt_coefficient_mu 4.559
_exptl_absorpt_correction_T_max 0.66
_exptl_absorpt_correction_T_min 0.44
_exptl_absorpt_correction_type multi-scan
_exptl_absorpt_process_details 'CrysAlisPro, (Agilent, 2011)'
_exptl_crystal_colour clear_pale_colourless
_exptl_crystal_density_diffrn 1.512
_exptl_crystal_density_meas ?
_exptl_crystal_density_method 'not measured'
_exptl_crystal_description block
_exptl_crystal_F_000 408
_exptl_crystal_size_max 0.28
_exptl_crystal_size_mid 0.20
_exptl_crystal_size_min 0.09
_refine_diff_density_max 0.75
_refine_diff_density_min -0.81
_refine_ls_extinction_method None
_refine_ls_goodness_of_fit_ref 0.9991
_refine_ls_hydrogen_treatment constr
_refine_ls_matrix_type full
_refine_ls_number_parameters 53
_refine_ls_number_reflns 938
_refine_ls_number_restraints 88
_refine_ls_R_factor_all 0.0592
_refine_ls_R_factor_gt 0.0421
_refine_ls_shift/su_max 0.0005252
_refine_ls_shift/su_mean 0.0000460
_refine_ls_structure_factor_coef Fsqd
_refine_ls_weighting_details
;
 Method= Modified Sheldrick 
 w=1/[\s^2^(F^2^) + ( 0.03P)^2^ + 5.63P] 
 ,where P=(max(Fo^2^,0) + 2Fc^2^)/3 
;
_refine_ls_weighting_scheme calc
_refine_ls_wR_factor_all 0.1048
_refine_ls_wR_factor_gt 0.0884
_refine_ls_wR_factor_ref 0.1048
_reflns_limit_h_max 11
_reflns_limit_h_min -11
_reflns_limit_k_max 0
_reflns_limit_k_min -20
_reflns_limit_l_max 0
_reflns_limit_l_min -9
_reflns_number_gt 711
_reflns_number_total 1217
_reflns_threshold_expression I>2.0\s(I)
_oxford_diffrn_Wilson_B_factor 5.09
_oxford_diffrn_Wilson_scale 0.17
_oxford_refine_ls_r_factor_ref 0.0592
_oxford_refine_ls_scale 3.62(8)
_oxford_reflns_number_all 938
_oxford_reflns_threshold_expression_ref I>-3.0\s(I)
_oxford_structure_analysis_title 119lcm18
_cod_data_source_file c8cc05430d2.cif
_cod_data_source_block CollHBr
_cod_depositor_comments
;
The following automatic conversions were performed:

'_chemical_melting_point' value 'not measured' was changed to '?' -
the value is undefined or not given.

'_atom_sites_solution_primary' value 'Other' changed to 'other'
according to
/home/data/users/saulius/crontab/automatic-downloads/rss-feeds/RSC/lib/dictionaries/cif_core.dic
dictionary named 'cif_core.dic' version 2.4.2 from 2011-04-26.

'_exptl_crystal_density_meas' value 'not measured' was changed to '?'
- the value is perceived as not measured.

Automatic conversion script
Id: cif_fix_values 4973 2017-02-22 13:04:09Z antanas 

 Adding full bibliography for 7122093--7122107.cif.
;
_cod_original_sg_symbol_H-M 'C 2/c '
_cod_database_code 7122096

loop_
_symmetry_equiv_pos_as_xyz
x,y,z
-x,-y,-z
x+1/2,y+1/2,z
-x+1/2,-y+1/2,-z
x,-y,z+1/2
-x,y,-z+1/2
x+1/2,-y+1/2,z+1/2
-x+1/2,y+1/2,-z+1/2

loop_
_atom_site_label
_atom_site_type_symbol
_atom_site_fract_x
_atom_site_fract_y
_atom_site_fract_z
_atom_site_U_iso_or_equiv
_atom_site_occupancy
_atom_site_adp_type
_atom_site_refinement_flags_posn
_atom_site_refinement_flags_adp
Br1 Br 0.0000 0.83373(10) 0.7500 0.0685 1.0000 Uani S T
N1 N 0.000000(7) 0.5924(8) 0.750000(7) 0.0764 1.0000 Uani S T
C2 C -0.1407(9) 0.5428(8) 0.7495(8) 0.0663 1.0000 Uani . .
C3 C -0.1362(9) 0.4539(6) 0.7502(8) 0.0530 1.0000 Uani . .
C4 C 0.0000 0.4083(9) 0.7500 0.0710 1.0000 Uani S T
C7 C -0.2883(13) 0.5953(11) 0.7467(12) 0.1301 1.0000 Uani . .
C8 C 0.000000(10) 0.3097(11) 0.750000(10) 0.1298 1.0000 Uani S T
H11 H 0.0000 0.6502 0.7500 0.0909 1.0000 Uiso RS .
H31 H -0.2278 0.4220 0.7476 0.0637 1.0000 Uiso R .
H71 H -0.3742 0.5560 0.7377 0.1948 1.0000 Uiso R .
H72 H -0.2994 0.6294 0.8639 0.1947 1.0000 Uiso R .
H73 H -0.2935 0.6354 0.6393 0.1948 1.0000 Uiso R .
H81 H 0.1039 0.2885 0.7499 0.1559 0.5000 Uiso R .
H82 H -0.0519 0.2885 0.8626 0.1559 0.5000 Uiso R .
H83 H -0.0520 0.2885 0.6375 0.1559 0.5000 Uiso R .

loop_
_atom_site_aniso_label
_atom_site_aniso_U_11
_atom_site_aniso_U_22
_atom_site_aniso_U_33
_atom_site_aniso_U_23
_atom_site_aniso_U_13
_atom_site_aniso_U_12
Br1 0.0720(8) 0.0762(9) 0.0572(4) 0.0000 0.0014(5) 0.0000
N1 0.122(6) 0.062(5) 0.046(5) 0.0000 0.000(7) 0.0000
C2 0.062(4) 0.109(5) 0.028(3) -0.003(5) -0.005(4) 0.010(4)
C3 0.064(4) 0.060(4) 0.035(3) -0.005(5) 0.002(4) -0.012(3)
C4 0.116(6) 0.071(6) 0.027(4) 0.0000 0.006(6) 0.0000
C7 0.102(5) 0.219(8) 0.070(5) 0.000(7) -0.003(5) 0.101(5)
C8 0.241(6) 0.086(7) 0.062(6) 0.0000 -0.001(8) 0.0000

loop_
_atom_type_symbol
_atom_type_scat_dispersion_real
_atom_type_scat_dispersion_imag
_atom_type_scat_Cromer_Mann_a1
_atom_type_scat_Cromer_Mann_b1
_atom_type_scat_Cromer_Mann_a2
_atom_type_scat_Cromer_Mann_b2
_atom_type_scat_Cromer_Mann_a3
_atom_type_scat_Cromer_Mann_b3
_atom_type_scat_Cromer_Mann_a4
_atom_type_scat_Cromer_Mann_b4
_atom_type_scat_Cromer_Mann_c
_atom_type_scat_source
C 0.0033 0.0016 2.3100 20.8439 1.0200 10.2075 1.5886 0.5687 0.8650 51.6512 0.2156 'International Tables Vol C 4.2.6.8 and 6.1.1.4'
H 0.0000 0.0000 0.4930 10.5109 0.3229 26.1257 0.1402 3.1424 0.0408 57.7998 0.0030 'International Tables Vol C 4.2.6.8 and 6.1.1.4'
N 0.0061 0.0033 12.2126 0.0057 3.1322 9.8933 2.0125 28.9975 1.1663 0.5826 -11.5290 'International Tables Vol C 4.2.6.8 and 6.1.1.4'
Br -0.2901 2.4595 17.1789 2.1723 5.2358 16.5796 5.6377 0.2609 3.9851 41.4328 2.9557 'International Tables Vol C 4.2.6.8 and 6.1.1.4'

loop_
_geom_angle_atom_site_label_1
_geom_angle_site_symmetry_1
_geom_angle_atom_site_label_2
_geom_angle_atom_site_label_3
_geom_angle_site_symmetry_3
_geom_angle
_geom_angle_publ_flag
C2 6_556 N1 C2 . 117.2(10) yes
C2 6_556 N1 H11 . 121.4 no
C2 . N1 H11 . 121.4 no
N1 . C2 C3 . 119.8(7) yes
N1 . C2 C7 . 116.9(11) yes
C3 . C2 C7 . 123.3(11) yes
C2 . C3 C4 . 121.7(7) yes
C2 . C3 H31 . 119.5 no
C4 . C3 H31 . 118.8 no
C3 6_556 C4 C3 . 119.9(11) yes
C3 6_556 C4 C8 . 120.1(6) yes
C3 . C4 C8 . 120.1(6) yes
C2 . C7 H71 . 109.9 no
C2 . C7 H72 . 110.6 no
H71 . C7 H72 . 107.8 no
C2 . C7 H73 . 112.3 no
H71 . C7 H73 . 107.6 no
H72 . C7 H73 . 108.5 no
C4 . C8 H83 6_556 109.5 no
C4 . C8 H82 6_556 109.5 no
H83 6_556 C8 H82 6_556 109.5 no
C4 . C8 H81 6_556 109.5 no
H83 6_556 C8 H81 6_556 109.5 no
H82 6_556 C8 H81 6_556 109.5 no
C4 . C8 H81 . 109.5 no
H83 6_556 C8 H81 . 56.3 no
H82 6_556 C8 H81 . 56.3 no
H81 6_556 C8 H81 . 141.1 no
C4 . C8 H82 . 109.5 no
H83 6_556 C8 H82 . 56.3 no
H82 6_556 C8 H82 . 141.1 no
H81 6_556 C8 H82 . 56.3 no
H81 . C8 H82 . 109.5 no
C4 . C8 H83 . 109.5 no
H83 6_556 C8 H83 . 141.1 no
H82 6_556 C8 H83 . 56.3 no
H81 6_556 C8 H83 . 56.3 no
H81 . C8 H83 . 109.5 no
H82 . C8 H83 . 109.5 no

loop_
_geom_bond_atom_site_label_1
_geom_bond_atom_site_label_2
_geom_bond_site_symmetry_2
_geom_bond_distance
_geom_bond_publ_flag
N1 C2 6_556 1.421(12) yes
N1 C2 . 1.421(12) yes
N1 H11 . 0.863 no
C2 C3 . 1.329(12) yes
C2 C7 . 1.496(10) yes
C3 C4 . 1.357(11) yes
C3 H31 . 0.922 no
C4 C8 . 1.47(2) yes
C7 H71 . 0.947 no
C7 H72 . 0.959 no
C7 H73 . 0.953 no
C8 H83 6_556 0.950 no
C8 H82 6_556 0.950 no
C8 H81 6_556 0.950 no
C8 H81 . 0.950 no
C8 H82 . 0.950 no
C8 H83 . 0.950 no

loop_
_oxford_twin_element_scale_factors
0.43(3)
0.57(3)
